data_4062905
_journal_name_full Organometallics
_journal_paper_doi 10.1021/om049749z
_journal_year 2004
_chemical_formula_moiety 'C32 H30 Al2 Li2 N6'
_chemical_formula_sum 'C32 H30 Al2 Li2 N6'
_chemical_formula_weight 566.46
_space_group_IT_number 14
_symmetry_cell_setting monoclinic
_symmetry_space_group_name_Hall '-P 2yn'
_symmetry_space_group_name_H-M 'P 1 21/n 1'
_cell_angle_alpha 90.00
_cell_angle_beta 97.25(3)
_cell_angle_gamma 90.00
_cell_formula_units_Z 2
_cell_length_a 8.8730(18)
_cell_length_b 10.458(2)
_cell_length_c 16.807(3)
_cell_measurement_temperature 180(2)
_cell_volume 1547.0(5)
_diffrn_ambient_temperature 180(2)
_exptl_crystal_density_diffrn 1.216
_cod_original_sg_symbol_H-M 'P 21/n'
_cod_database_code 4062905

loop_
_symmetry_equiv_pos_as_xyz
'x, y, z'
'-x+1/2, y+1/2, -z+1/2'
'-x, -y, -z'
'x-1/2, -y-1/2, z-1/2'

loop_
_atom_site_label
_atom_site_type_symbol
_atom_site_fract_x
_atom_site_fract_y
_atom_site_fract_z
_atom_site_U_iso_or_equiv
_atom_site_adp_type
_atom_site_occupancy
_atom_site_symmetry_multiplicity
_atom_site_calc_flag
_atom_site_refinement_flags
_atom_site_disorder_assembly
_atom_site_disorder_group
Al1 Al 0.23513(8) 0.60261(8) 0.15007(4) 0.0333(2) Uani 1 1 d . . .
C11 C 0.2046(2) 0.7608(3) 0.08044(14) 0.0310(6) Uani 1 1 d . . .
C12 C 0.2627(3) 0.8801(3) 0.10602(17) 0.0414(7) Uani 1 1 d . . .
H12 H 0.312(3) 0.886(3) 0.1587(17) 0.047(8) Uiso 1 1 d . . .
C13 C 0.2508(3) 0.9854(3) 0.05694(18) 0.0460(8) Uani 1 1 d . . .
H13 H 0.295(3) 1.063(3) 0.0713(16) 0.045(8) Uiso 1 1 d . . .
C14 C 0.1776(3) 0.9726(3) -0.01994(17) 0.0416(7) Uani 1 1 d . . .
H14 H 0.165(3) 1.050(3) -0.0523(17) 0.055(9) Uiso 1 1 d . . .
C15 C 0.1212(3) 0.8546(3) -0.04361(17) 0.0358(7) Uani 1 1 d . . .
H15 H 0.070(3) 0.845(3) -0.0977(16) 0.036(7) Uiso 1 1 d . . .
N16 N 0.1331(2) 0.7508(2) 0.00349(12) 0.0319(5) Uani 1 1 d . . .
C21 C 0.2854(2) 0.4636(3) 0.07518(14) 0.0323(6) Uani 1 1 d . . .
C22 C 0.4294(3) 0.4059(3) 0.08241(16) 0.0392(7) Uani 1 1 d . . .
H22 H 0.502(3) 0.431(3) 0.1308(15) 0.042(7) Uiso 1 1 d . . .
C23 C 0.4691(3) 0.3190(3) 0.02745(17) 0.0432(7) Uani 1 1 d . . .
H23 H 0.568(3) 0.283(3) 0.0350(16) 0.051(8) Uiso 1 1 d . . .
C24 C 0.3629(3) 0.2854(3) -0.03627(17) 0.0386(7) Uani 1 1 d . . .
H24 H 0.385(3) 0.228(3) -0.0757(17) 0.048(8) Uiso 1 1 d . . .
C25 C 0.2214(3) 0.3405(3) -0.04093(16) 0.0368(7) Uani 1 1 d . . .
H25 H 0.145(2) 0.318(2) -0.0839(14) 0.027(6) Uiso 1 1 d . . .
N26 N 0.1810(2) 0.4274(2) 0.01146(12) 0.0335(5) Uani 1 1 d . . .
C31 C 0.0437(3) 0.5506(3) 0.19565(14) 0.0318(6) Uani 1 1 d . . .
C32 C 0.0032(3) 0.6066(3) 0.26543(16) 0.0407(7) Uani 1 1 d . . .
H32 H 0.061(3) 0.681(3) 0.2868(16) 0.045(8) Uiso 1 1 d . . .
C33 C -0.1194(3) 0.5648(3) 0.30097(19) 0.0500(8) Uani 1 1 d . . .
H33 H -0.150(3) 0.601(3) 0.3499(18) 0.050(8) Uiso 1 1 d . . .
C34 C -0.2038(3) 0.4640(4) 0.26693(18) 0.0493(8) Uani 1 1 d . . .
H34 H -0.289(3) 0.427(3) 0.2889(17) 0.058(9) Uiso 1 1 d . . .
C35 C -0.1627(3) 0.4115(3) 0.19822(17) 0.0406(7) Uani 1 1 d . . .
H35 H -0.218(3) 0.336(3) 0.1754(18) 0.061(9) Uiso 1 1 d . . .
N36 N -0.0443(2) 0.4516(2) 0.16218(12) 0.0342(5) Uani 1 1 d . . .
C1 C 0.3989(3) 0.6297(3) 0.24017(16) 0.0484(8) Uani 1 1 d . . .
H1A H 0.4161 0.5503 0.2710 0.073 Uiso 1 1 calc R . .
H1B H 0.3690 0.6976 0.2751 0.073 Uiso 1 1 calc R . .
H1C H 0.4926 0.6544 0.2189 0.073 Uiso 1 1 calc R . .
Li1 Li -0.0418(4) 0.4113(5) 0.0451(3) 0.0369(10) Uiso 1 1 d . . .

loop_
_atom_site_aniso_label
_atom_site_aniso_U_11
_atom_site_aniso_U_22
_atom_site_aniso_U_33
_atom_site_aniso_U_23
_atom_site_aniso_U_13
_atom_site_aniso_U_12
Al1 0.0353(4) 0.0357(5) 0.0272(4) -0.0002(4) -0.0028(3) -0.0033(3)
C11 0.0322(12) 0.0341(17) 0.0266(14) -0.0040(12) 0.0024(10) -0.0034(11)
C12 0.0531(17) 0.039(2) 0.0305(16) -0.0017(14) -0.0012(12) -0.0076(13)
C13 0.0627(18) 0.0319(19) 0.0425(19) -0.0047(15) 0.0039(13) -0.0135(15)
C14 0.0558(17) 0.0318(19) 0.0376(17) 0.0057(15) 0.0070(12) -0.0001(14)
C15 0.0362(14) 0.0407(19) 0.0303(15) -0.0006(14) 0.0026(11) 0.0008(12)
N16 0.0313(10) 0.0363(14) 0.0276(11) -0.0015(10) 0.0014(8) -0.0015(9)
C21 0.0326(13) 0.0352(17) 0.0280(13) 0.0067(12) -0.0004(9) -0.0031(11)
C22 0.0341(14) 0.0453(19) 0.0369(15) 0.0052(14) -0.0009(11) -0.0004(12)
C23 0.0321(15) 0.045(2) 0.0523(19) 0.0093(15) 0.0043(12) 0.0091(13)
C24 0.0466(16) 0.0337(18) 0.0372(16) -0.0003(14) 0.0117(12) 0.0045(13)
C25 0.0373(15) 0.0366(18) 0.0354(15) -0.0010(14) -0.0001(11) 0.0000(12)
N26 0.0317(11) 0.0354(15) 0.0325(12) -0.0010(10) 0.0007(8) 0.0021(9)
C31 0.0378(13) 0.0307(16) 0.0249(13) 0.0045(12) -0.0041(10) 0.0036(11)
C32 0.0480(16) 0.0411(19) 0.0315(15) -0.0022(14) -0.0007(11) 0.0049(14)
C33 0.0527(18) 0.063(2) 0.0358(17) -0.0067(16) 0.0104(13) 0.0137(16)
C34 0.0403(16) 0.066(2) 0.0424(18) 0.0062(17) 0.0097(13) 0.0032(16)
C35 0.0375(14) 0.046(2) 0.0375(16) 0.0027(15) 0.0009(11) 0.0000(13)
N36 0.0341(11) 0.0373(14) 0.0299(12) 0.0004(11) -0.0011(8) 0.0012(10)
C1 0.0464(16) 0.056(2) 0.0391(16) 0.0006(15) -0.0088(12) -0.0069(14)

loop_
_geom_bond_atom_site_label_1
_geom_bond_atom_site_label_2
_geom_bond_distance
_geom_bond_site_symmetry_2
_geom_bond_publ_flag
Al1 C1 1.982(3) . ?
Al1 C21 2.010(3) . ?
Al1 C31 2.024(3) . ?
Al1 C11 2.025(3) . ?
C11 N16 1.371(3) . ?
C11 C12 1.397(4) . ?
C12 C13 1.372(4) . ?
C13 C14 1.378(4) . ?
C14 C15 1.372(4) . ?
C15 N16 1.340(3) . ?
N16 Li1 2.007(5) 3_565 ?
C21 N26 1.378(3) . ?
C21 C22 1.404(3) . ?
C22 C23 1.373(4) . ?
C23 C24 1.380(4) . ?
C24 C25 1.375(4) . ?
C25 N26 1.345(3) . ?
N26 Li1 2.130(4) . ?
N26 Li1 2.232(5) 3_565 ?
C31 N36 1.373(3) . ?
C31 C32 1.398(4) . ?
C32 C33 1.377(4) . ?
C33 C34 1.375(4) . ?
C34 C35 1.369(4) . ?
C35 N36 1.344(3) . ?
N36 Li1 2.015(5) . ?
Li1 N16 2.007(5) 3_565 ?
Li1 N26 2.232(5) 3_565 ?
Li1 Li1 2.565(9) 3_565 ?
